data_4311640
loop_
_publ_author_name
'Takayoshi Suzuki'
'Yoko Hirai'
'Hideaki Monjushiro'
'Sumio Kaizaki'

_publ_section_title
;
 Cobalt(III) Complexes of Monodentate N(9)-Bound Adeninate (ade-),
 [Co(ade-\kN9)Cl(en)2]+ (en = 1,2-Diaminoethane): Syntheses, Crystal
 Structures, and Protonation Behaviors of the Geometrical Isomers
;
_journal_name_full 'Inorganic Chemistry'
_journal_page_first 6435
_journal_page_last 6444
_journal_paper_doi 10.1021/ic035336z
_journal_volume 43
_journal_year 2004
_chemical_formula_moiety 'C9 H21 Cl Co N9 2+, 2(B F4 1-), H2 O'
_chemical_formula_sum 'C9 H23 B2 Cl Co F8 N9 O'
_chemical_formula_weight 541.36
_chemical_name_systematic
; 
trans-Chloro(7H-adenine-\kN^9^)bis(ethane-1,2-diamine)cobalt(III) 
Tetrafluoroborate Hydrate
;
_space_group_IT_number 14
_symmetry_cell_setting monoclinic
_symmetry_space_group_name_Hall '-P 2yab'
_symmetry_space_group_name_H-M 'P 1 21/a 1'
_atom_sites_solution_hydrogens difmap
_atom_sites_solution_primary direct
_atom_sites_solution_secondary difmap
_audit_creation_method SHELXL-97
_cell_angle_alpha 90.00
_cell_angle_beta 91.004(18)
_cell_angle_gamma 90.00
_cell_formula_units_Z 4
_cell_length_a 9.248(3)
_cell_length_b 17.372(4)
_cell_length_c 12.754(2)
_cell_measurement_reflns_used 25
_cell_measurement_temperature 296(2)
_cell_measurement_theta_max 15.0
_cell_measurement_theta_min 14.9
_cell_volume 2048.7(9)
_computing_cell_refinement 'MSC/AFC Diffractometer Control'
_computing_data_collection 'MSC/AFC Diffractometer Control'
_computing_data_reduction 'teXsan ver. 1.11'
_computing_molecular_graphics ORTEP
_computing_publication_material SHELXL-97
_computing_structure_refinement SHELXL-97
_computing_structure_solution SHELXS-97
_diffrn_ambient_temperature 296(2)
_diffrn_measured_fraction_theta_full 0.987
_diffrn_measured_fraction_theta_max 0.987
_diffrn_measurement_device_type 'Rigaku AFC7R'
_diffrn_measurement_method \w-2\q
_diffrn_radiation_monochromator graphite
_diffrn_radiation_source 'rotating anode'
_diffrn_radiation_type 'Mo K\a'
_diffrn_radiation_wavelength 0.71069
_diffrn_reflns_av_R_equivalents 0.0131
_diffrn_reflns_av_sigmaI/netI 0.0224
_diffrn_reflns_limit_h_max 12
_diffrn_reflns_limit_h_min 0
_diffrn_reflns_limit_k_max 24
_diffrn_reflns_limit_k_min 0
_diffrn_reflns_limit_l_max 17
_diffrn_reflns_limit_l_min -17
_diffrn_reflns_number 6239
_diffrn_reflns_theta_full 30.02
_diffrn_reflns_theta_max 30.02
_diffrn_reflns_theta_min 2.84
_diffrn_standards_decay_% 0.09
_diffrn_standards_interval_count 150
_diffrn_standards_number 3
_exptl_absorpt_coefficient_mu 1.062
_exptl_absorpt_correction_T_max 1.000
_exptl_absorpt_correction_T_min 0.902
_exptl_absorpt_correction_type psi-scan
_exptl_absorpt_process_details '(North, Phillips & Mathews, 1968)'
_exptl_crystal_colour red
_exptl_crystal_density_diffrn 1.755
_exptl_crystal_density_method 'not measured'
_exptl_crystal_description column
_exptl_crystal_F_000 1096
_exptl_crystal_size_max 0.40
_exptl_crystal_size_mid 0.20
_exptl_crystal_size_min 0.20
_refine_diff_density_max 1.162
_refine_diff_density_min -0.710
_refine_diff_density_rms 0.090
_refine_ls_extinction_method none
_refine_ls_goodness_of_fit_ref 1.063
_refine_ls_hydrogen_treatment constr
_refine_ls_matrix_type full
_refine_ls_number_parameters 280
_refine_ls_number_reflns 5900
_refine_ls_number_restraints 0
_refine_ls_restrained_S_all 1.063
_refine_ls_R_factor_all 0.0613
_refine_ls_R_factor_gt 0.0460
_refine_ls_shift/su_max 0.006
_refine_ls_shift/su_mean 0.001
_refine_ls_structure_factor_coef Fsqd
_refine_ls_weighting_details 'calc w=1/[\s^2^(Fo^2^)+(0.0828P)^2^+1.5677P] where P=(Fo^2^+2Fc^2^)/3'
_refine_ls_weighting_scheme calc
_refine_ls_wR_factor_gt 0.1350
_refine_ls_wR_factor_ref 0.1441
_reflns_number_gt 4799
_reflns_number_total 5900
_reflns_threshold_expression 'I > 2\s(I)'
_cod_data_source_file ic035336zsi20040226_120107_4.cif
_cod_data_source_block trans-2
_cod_original_cell_volume 2048.7(8)
_cod_database_code 4311640

loop_
_symmetry_equiv_pos_as_xyz
'x, y, z'
'-x+1/2, y+1/2, -z'
'-x, -y, -z'
'x-1/2, -y-1/2, z'

loop_
_atom_site_label
_atom_site_type_symbol
_atom_site_fract_x
_atom_site_fract_y
_atom_site_fract_z
_atom_site_U_iso_or_equiv
_atom_site_adp_type
_atom_site_occupancy
_atom_site_symmetry_multiplicity
_atom_site_calc_flag
_atom_site_refinement_flags
_atom_site_disorder_assembly
_atom_site_disorder_group
Co1 Co 0.22226(3) 0.110097(16) 0.75552(2) 0.02310(10) Uani 1 1 d . . .
Cl1 Cl 0.38207(7) 0.20607(4) 0.76661(6) 0.03886(16) Uani 1 1 d . . .
F1 F 0.3540(3) -0.13271(17) 0.8611(2) 0.0783(7) Uani 1 1 d . . .
F2 F 0.1836(4) -0.09289(19) 0.9683(3) 0.0987(11) Uani 1 1 d . . .
F3 F 0.3290(5) -0.1926(2) 1.0156(3) 0.1172(13) Uani 1 1 d . . .
F4 F 0.1633(5) -0.2050(2) 0.8870(5) 0.1495(18) Uani 1 1 d . . .
F21 F -0.2000(4) 0.1840(2) 0.4498(4) 0.1357(16) Uani 1 1 d . . .
F22 F -0.3732(3) 0.10685(19) 0.3992(2) 0.0899(9) Uani 1 1 d . . .
F23 F -0.3692(4) 0.1573(2) 0.5635(3) 0.1141(12) Uani 1 1 d . . .
F24 F -0.2041(4) 0.0664(2) 0.5126(3) 0.1018(10) Uani 1 1 d . . .
O1 O 0.3725(5) -0.26393(17) 0.7208(3) 0.0950(12) Uani 1 1 d . . .
N1 N -0.3557(2) 0.02249(15) 0.7726(2) 0.0415(5) Uani 1 1 d . . .
N3 N -0.1405(2) 0.10008(12) 0.77023(19) 0.0329(4) Uani 1 1 d . . .
N6 N -0.3542(3) -0.11032(16) 0.7541(3) 0.0501(7) Uani 1 1 d . . .
H6A H -0.4464 -0.1109 0.7616 0.059 Uiso 1 1 calc R . .
H6B H -0.3082 -0.1527 0.7444 0.059 Uiso 1 1 calc R . .
N7 N -0.0208(2) -0.08880(12) 0.73203(18) 0.0327(4) Uani 1 1 d . . .
H7 H -0.0289 -0.1378 0.7241 0.039 Uiso 1 1 calc R . .
N9 N 0.0795(2) 0.02678(11) 0.74576(16) 0.0260(4) Uani 1 1 d . . .
N11 N 0.1229(2) 0.15396(12) 0.87635(17) 0.0326(4) Uani 1 1 d . . .
H11A H 0.1495 0.2034 0.8852 0.039 Uiso 1 1 calc R . .
H11B H 0.0267 0.1526 0.8649 0.039 Uiso 1 1 calc R . .
N14 N 0.3369(2) 0.05223(13) 0.86008(17) 0.0321(4) Uani 1 1 d . . .
H14A H 0.3071 0.0029 0.8616 0.039 Uiso 1 1 calc R . .
H14B H 0.4308 0.0528 0.8429 0.039 Uiso 1 1 calc R . .
N15 N 0.1089(2) 0.16911(12) 0.65206(18) 0.0336(4) Uani 1 1 d . . .
H15A H 0.0143 0.1666 0.6671 0.041 Uiso 1 1 calc R . .
H15B H 0.1361 0.2188 0.6536 0.041 Uiso 1 1 calc R . .
N18 N 0.3294(2) 0.07111(13) 0.63416(17) 0.0338(4) Uani 1 1 d . . .
H18A H 0.4252 0.0745 0.6471 0.041 Uiso 1 1 calc R . .
H18B H 0.3072 0.0213 0.6228 0.041 Uiso 1 1 calc R . .
C2 C -0.2818(3) 0.08905(17) 0.7775(3) 0.0395(6) Uani 1 1 d . . .
H2 H -0.3371 0.1331 0.7872 0.047 Uiso 1 1 calc R . .
C4 C -0.0690(2) 0.03425(13) 0.75544(18) 0.0254(4) Uani 1 1 d . . .
C5 C -0.1315(2) -0.03770(13) 0.74726(18) 0.0279(4) Uani 1 1 d . . .
C6 C -0.2822(3) -0.04348(16) 0.7574(2) 0.0335(5) Uani 1 1 d . . .
C8 C 0.1016(3) -0.04834(14) 0.7319(2) 0.0314(5) Uani 1 1 d . . .
H8 H 0.1925 -0.0701 0.7231 0.038 Uiso 1 1 calc R . .
C12 C 0.1607(4) 0.1093(2) 0.9715(2) 0.0454(7) Uani 1 1 d . . .
H12A H 0.1016 0.0633 0.9752 0.055 Uiso 1 1 calc R . .
H12B H 0.1444 0.1400 1.0338 0.055 Uiso 1 1 calc R . .
C13 C 0.3186(4) 0.0881(2) 0.9645(2) 0.0463(7) Uani 1 1 d . . .
H13A H 0.3788 0.1336 0.9714 0.056 Uiso 1 1 calc R . .
H13B H 0.3454 0.0521 1.0197 0.056 Uiso 1 1 calc R . .
C16 C 0.1336(4) 0.1363(2) 0.5469(3) 0.0532(8) Uani 1 1 d . . .
H16A H 0.1067 0.1733 0.4930 0.064 Uiso 1 1 calc R . .
H16B H 0.0757 0.0903 0.5366 0.064 Uiso 1 1 calc R . .
C17 C 0.2899(4) 0.1175(2) 0.5406(3) 0.0539(8) Uani 1 1 d . . .
H17A H 0.3084 0.0885 0.4772 0.063 Uiso 1 1 calc R . .
H17B H 0.3469 0.1643 0.5392 0.063 Uiso 1 1 calc R . .
B1 B 0.2586(5) -0.1561(3) 0.9385(4) 0.0595(10) Uani 1 1 d . . .
B2 B -0.2916(5) 0.1272(3) 0.4868(3) 0.0518(8) Uani 1 1 d . . .
H01A H 0.4646 -0.2525 0.6996 0.054 Uiso 1 1 d . . .
H01B H 0.3199 -0.2360 0.6651 0.054 Uiso 1 1 d . . .

loop_
_atom_site_aniso_label
_atom_site_aniso_U_11
_atom_site_aniso_U_22
_atom_site_aniso_U_33
_atom_site_aniso_U_23
_atom_site_aniso_U_13
_atom_site_aniso_U_12
Co1 0.02097(16) 0.01904(15) 0.02939(16) 0.00022(10) 0.00303(10) -0.00059(10)
Cl1 0.0353(3) 0.0295(3) 0.0520(4) -0.0004(2) 0.0047(3) -0.0104(2)
F1 0.0692(15) 0.0891(18) 0.0775(16) 0.0188(14) 0.0264(13) 0.0068(13)
F2 0.114(2) 0.088(2) 0.095(2) 0.0155(16) 0.0349(19) 0.0472(19)
F3 0.156(3) 0.103(2) 0.093(2) 0.0496(19) 0.008(2) 0.050(2)
F4 0.137(4) 0.105(3) 0.206(5) -0.012(3) -0.014(3) -0.050(3)
F21 0.105(3) 0.095(3) 0.207(5) 0.011(3) 0.024(3) -0.027(2)
F22 0.0750(17) 0.120(3) 0.0742(17) -0.0305(16) -0.0185(14) 0.0270(16)
F23 0.117(3) 0.147(3) 0.0782(19) -0.039(2) 0.0149(18) 0.041(2)
F24 0.111(2) 0.091(2) 0.103(2) 0.0020(18) -0.0187(19) 0.0388(19)
O1 0.160(4) 0.0411(14) 0.085(2) 0.0053(14) 0.016(2) 0.0332(19)
N1 0.0227(10) 0.0431(13) 0.0586(15) -0.0025(11) 0.0030(9) -0.0009(9)
N3 0.0241(9) 0.0266(9) 0.0481(12) -0.0017(8) 0.0023(8) 0.0027(7)
N6 0.0327(12) 0.0421(14) 0.0755(19) -0.0058(12) 0.0047(12) -0.0142(10)
N7 0.0312(10) 0.0214(9) 0.0456(12) -0.0033(8) 0.0026(8) -0.0023(7)
N9 0.0218(8) 0.0220(8) 0.0343(9) -0.0012(7) 0.0041(7) 0.0004(6)
N11 0.0307(10) 0.0299(10) 0.0376(11) -0.0074(8) 0.0057(8) -0.0008(8)
N14 0.0245(9) 0.0330(10) 0.0388(11) 0.0065(8) 0.0001(8) -0.0001(8)
N15 0.0302(10) 0.0298(10) 0.0408(11) 0.0073(8) 0.0017(8) 0.0017(8)
N18 0.0309(10) 0.0330(10) 0.0376(11) -0.0044(8) 0.0070(8) 0.0006(8)
C2 0.0248(12) 0.0363(13) 0.0575(16) -0.0024(12) 0.0032(10) 0.0054(9)
C4 0.0214(9) 0.0245(10) 0.0303(10) 0.0010(8) 0.0011(7) -0.0007(8)
C5 0.0261(10) 0.0259(10) 0.0317(11) 0.0008(8) 0.0008(8) -0.0029(8)
C6 0.0246(11) 0.0374(13) 0.0384(12) -0.0009(10) 0.0007(9) -0.0072(9)
C8 0.0265(11) 0.0242(10) 0.0435(13) -0.0021(9) 0.0025(9) 0.0017(8)
C12 0.0487(17) 0.0554(18) 0.0325(13) -0.0005(12) 0.0108(12) 0.0003(13)
C13 0.0463(16) 0.0570(18) 0.0354(14) 0.0032(13) -0.0057(11) -0.0022(14)
C16 0.0529(18) 0.069(2) 0.0380(15) 0.0069(14) -0.0045(13) 0.0058(16)
C17 0.057(2) 0.068(2) 0.0372(15) 0.0015(14) 0.0114(14) 0.0001(16)
B1 0.070(3) 0.047(2) 0.062(2) 0.0166(18) 0.017(2) 0.0112(19)
B2 0.052(2) 0.052(2) 0.051(2) -0.0086(16) 0.0025(16) 0.0099(16)

loop_
_atom_type_symbol
_atom_type_description
_atom_type_scat_dispersion_real
_atom_type_scat_dispersion_imag
_atom_type_scat_source
C C 0.0033 0.0016 'International Tables Vol C Tables 4.2.6.8 and 6.1.1.4'
H H 0.0000 0.0000 'International Tables Vol C Tables 4.2.6.8 and 6.1.1.4'
B B 0.0013 0.0007 'International Tables Vol C Tables 4.2.6.8 and 6.1.1.4'
N N 0.0061 0.0033 'International Tables Vol C Tables 4.2.6.8 and 6.1.1.4'
F F 0.0171 0.0103 'International Tables Vol C Tables 4.2.6.8 and 6.1.1.4'
Cl Cl 0.1484 0.1585 'International Tables Vol C Tables 4.2.6.8 and 6.1.1.4'
Co Co 0.3494 0.9721 'International Tables Vol C Tables 4.2.6.8 and 6.1.1.4'
O O 0.0106 0.0060 'International Tables Vol C Tables 4.2.6.8 and 6.1.1.4'

loop_
_geom_angle_atom_site_label_1
_geom_angle_atom_site_label_2
_geom_angle_atom_site_label_3
_geom_angle
_geom_angle_site_symmetry_1
_geom_angle_site_symmetry_3
_geom_angle_publ_flag
N15 Co1 N9 89.52(9) . . ?
N15 Co1 N11 94.20(10) . . ?
N9 Co1 N11 90.72(9) . . ?
N15 Co1 N14 179.24(10) . . ?
N9 Co1 N14 91.14(9) . . ?
N11 Co1 N14 85.41(9) . . ?
N15 Co1 N18 85.50(10) . . ?
N9 Co1 N18 92.50(9) . . ?
N11 Co1 N18 176.76(9) . . ?
N14 Co1 N18 94.84(9) . . ?
N15 Co1 Cl1 89.87(7) . . ?
N9 Co1 Cl1 179.19(6) . . ?
N11 Co1 Cl1 88.78(7) . . ?
N14 Co1 Cl1 89.46(7) . . ?
N18 Co1 Cl1 87.99(7) . . ?
H01A O1 H01B 97.5(3) . . ?
C6 N1 C2 118.7(2) . . ?
C2 N3 C4 112.2(2) . . ?
C6 N6 H6A 120.0 . . ?
C6 N6 H6B 120.0 . . ?
H6A N6 H6B 120.0 . . ?
C8 N7 C5 107.17(19) . . ?
C8 N7 H7 126.4 . . ?
C5 N7 H7 126.4 . . ?
C8 N9 C4 104.94(19) . . ?
C8 N9 Co1 128.76(16) . . ?
C4 N9 Co1 126.27(15) . . ?
C12 N11 Co1 109.54(17) . . ?
C12 N11 H11A 109.8 . . ?
Co1 N11 H11A 109.8 . . ?
C12 N11 H11B 109.8 . . ?
Co1 N11 H11B 109.8 . . ?
H11A N11 H11B 108.2 . . ?
C13 N14 Co1 109.03(18) . . ?
C13 N14 H14A 109.9 . . ?
Co1 N14 H14A 109.9 . . ?
C13 N14 H14B 109.9 . . ?
Co1 N14 H14B 109.9 . . ?
H14A N14 H14B 108.3 . . ?
C16 N15 Co1 108.65(18) . . ?
C16 N15 H15A 110.0 . . ?
Co1 N15 H15A 110.0 . . ?
C16 N15 H15B 110.0 . . ?
Co1 N15 H15B 110.0 . . ?
H15A N15 H15B 108.3 . . ?
C17 N18 Co1 109.00(19) . . ?
C17 N18 H18A 109.9 . . ?
Co1 N18 H18A 109.9 . . ?
C17 N18 H18B 109.9 . . ?
Co1 N18 H18B 109.9 . . ?
H18A N18 H18B 108.3 . . ?
N3 C2 N1 128.5(2) . . ?
N3 C2 H2 115.8 . . ?
N1 C2 H2 115.8 . . ?
N3 C4 C5 125.3(2) . . ?
N3 C4 N9 125.9(2) . . ?
C5 C4 N9 108.8(2) . . ?
N7 C5 C4 106.5(2) . . ?
N7 C5 C6 135.3(2) . . ?
C4 C5 C6 118.2(2) . . ?
N6 C6 N1 119.4(2) . . ?
N6 C6 C5 123.5(3) . . ?
N1 C6 C5 117.1(2) . . ?
N9 C8 N7 112.6(2) . . ?
N9 C8 H8 123.7 . . ?
N7 C8 H8 123.7 . . ?
N11 C12 C13 107.1(2) . . ?
N11 C12 H12A 110.3 . . ?
C13 C12 H12A 110.3 . . ?
N11 C12 H12B 110.3 . . ?
C13 C12 H12B 110.3 . . ?
H12A C12 H12B 108.5 . . ?
N14 C13 C12 106.4(2) . . ?
N14 C13 H13A 110.5 . . ?
C12 C13 H13A 110.5 . . ?
N14 C13 H13B 110.5 . . ?
C12 C13 H13B 110.5 . . ?
H13A C13 H13B 108.6 . . ?
N15 C16 C17 107.4(3) . . ?
N15 C16 H16A 110.2 . . ?
C17 C16 H16A 110.2 . . ?
N15 C16 H16B 110.2 . . ?
C17 C16 H16B 110.2 . . ?
H16A C16 H16B 108.5 . . ?
N18 C17 C16 107.6(3) . . ?
N18 C17 H17A 110.2 . . ?
C16 C17 H17A 110.2 . . ?
N18 C17 H17B 110.2 . . ?
C16 C17 H17B 110.2 . . ?
H17A C17 H17B 108.5 . . ?
F3 B1 F2 115.2(4) . . ?
F3 B1 F4 110.9(4) . . ?
F2 B1 F4 107.8(4) . . ?
F3 B1 F1 110.8(4) . . ?
F2 B1 F1 107.2(3) . . ?
F4 B1 F1 104.4(4) . . ?
F23 B2 F24 116.8(4) . . ?
F23 B2 F22 113.6(4) . . ?
F24 B2 F22 108.0(3) . . ?
F23 B2 F21 108.1(4) . . ?
F24 B2 F21 105.6(4) . . ?
F22 B2 F21 103.6(4) . . ?

loop_
_geom_bond_atom_site_label_1
_geom_bond_atom_site_label_2
_geom_bond_distance
_geom_bond_site_symmetry_2
_geom_bond_publ_flag
Co1 N15 1.960(2) . ?
Co1 N9 1.9614(19) . ?
Co1 N11 1.962(2) . ?
Co1 N14 1.965(2) . ?
Co1 N18 1.972(2) . ?
Co1 Cl1 2.2309(8) . ?
F1 B1 1.396(5) . ?
F2 B1 1.357(5) . ?
F3 B1 1.330(5) . ?
F4 B1 1.383(7) . ?
F21 B2 1.387(6) . ?
F22 B2 1.383(5) . ?
F23 B2 1.331(5) . ?
F24 B2 1.368(5) . ?
O1 H01A 0.920(5) . ?
O1 H01B 0.982(4) . ?
N1 C6 1.348(4) . ?
N1 C2 1.344(4) . ?
N3 C2 1.326(3) . ?
N3 C4 1.336(3) . ?
N6 C6 1.339(3) . ?
N6 H6A 0.8600 . ?
N6 H6B 0.8600 . ?
N7 C8 1.333(3) . ?
N7 C5 1.371(3) . ?
N7 H7 0.8600 . ?
N9 C8 1.333(3) . ?
N9 C4 1.387(3) . ?
N11 C12 1.477(4) . ?
N11 H11A 0.9000 . ?
N11 H11B 0.9000 . ?
N14 C13 1.482(4) . ?
N14 H14A 0.9000 . ?
N14 H14B 0.9000 . ?
N15 C16 1.479(4) . ?
N15 H15A 0.9000 . ?
N15 H15B 0.9000 . ?
N18 C17 1.480(4) . ?
N18 H18A 0.9000 . ?
N18 H18B 0.9000 . ?
C2 H2 0.9300 . ?
C4 C5 1.380(3) . ?
C5 C6 1.406(3) . ?
C8 H8 0.9300 . ?
C12 C13 1.510(5) . ?
C12 H12A 0.9700 . ?
C12 H12B 0.9700 . ?
C13 H13A 0.9700 . ?
C13 H13B 0.9700 . ?
C16 C17 1.486(5) . ?
C16 H16A 0.9700 . ?
C16 H16B 0.9700 . ?
C17 H17A 0.9700 . ?
C17 H17B 0.9700 . ?

loop_
_geom_hbond_atom_site_label_D
_geom_hbond_atom_site_label_H
_geom_hbond_atom_site_label_A
_geom_hbond_distance_DH
_geom_hbond_distance_HA
_geom_hbond_distance_DA
_geom_hbond_angle_DHA
_geom_hbond_site_symmetry_A
_geom_hbond_publ_flag
N6 H6A F1 0.860 2.289 3.069 150.96 1_455 .
N6 H6A F22 0.860 2.621 3.163 122.08 3_456 .
N6 H6B O1 0.860 2.236 3.063 161.15 4_555 .
N7 H7 O1 0.860 1.936 2.745 156.24 4_555 .
N11 H11A F3 0.900 2.212 3.029 150.72 2_557 .
N11 H11B N3 0.900 2.149 2.921 143.34 . .
N14 H14A F1 0.900 2.396 3.217 151.66 . .
N14 H14A F2 0.900 2.446 3.216 143.72 . .
N14 H14B N1 0.900 2.245 3.115 162.57 1_655 .
N15 H15A N3 0.900 2.276 3.025 140.51 . .
N15 H15A Cl1 0.900 2.838 3.368 119.05 4_555 .
N15 H15B F23 0.900 2.439 3.227 146.45 5_665 .
N18 H18A F23 0.900 2.625 3.303 132.78 1_655 .
N18 H18B F22 0.900 2.328 3.148 151.53 3_556 .
N18 H18B F24 0.900 2.481 3.236 141.84 3_556 .
O1 H01B F21 0.982 2.034 3.015 175.98 3_556 .
O1 H01B F22 0.982 2.442 3.128 126.60 3_556 .

loop_
_geom_torsion_atom_site_label_1
_geom_torsion_atom_site_label_2
_geom_torsion_atom_site_label_3
_geom_torsion_atom_site_label_4
_geom_torsion
_geom_torsion_site_symmetry_1
_geom_torsion_site_symmetry_2
_geom_torsion_site_symmetry_3
_geom_torsion_site_symmetry_4
_geom_torsion_publ_flag
N15 Co1 N9 C8 130.8(2) . . . . ?
N11 Co1 N9 C8 -135.0(2) . . . . ?
N14 Co1 N9 C8 -49.6(2) . . . . ?
N18 Co1 N9 C8 45.3(2) . . . . ?
Cl1 Co1 N9 C8 173(34) . . . . ?
N15 Co1 N9 C4 -51.4(2) . . . . ?
N11 Co1 N9 C4 42.8(2) . . . . ?
N14 Co1 N9 C4 128.2(2) . . . . ?
N18 Co1 N9 C4 -136.9(2) . . . . ?
Cl1 Co1 N9 C4 -9(5) . . . . ?
N15 Co1 N11 C12 167.92(19) . . . . ?
N9 Co1 N11 C12 78.34(19) . . . . ?
N14 Co1 N11 C12 -12.74(19) . . . . ?
N18 Co1 N11 C12 -107.5(17) . . . . ?
Cl1 Co1 N11 C12 -102.30(19) . . . . ?
N15 Co1 N14 C13 44(7) . . . . ?
N9 Co1 N14 C13 -106.79(19) . . . . ?
N11 Co1 N14 C13 -16.16(19) . . . . ?
N18 Co1 N14 C13 160.60(19) . . . . ?
Cl1 Co1 N14 C13 72.66(18) . . . . ?
N9 Co1 N15 C16 -76.3(2) . . . . ?
N11 Co1 N15 C16 -167.0(2) . . . . ?
N14 Co1 N15 C16 133(7) . . . . ?
N18 Co1 N15 C16 16.2(2) . . . . ?
Cl1 Co1 N15 C16 104.2(2) . . . . ?
N15 Co1 N18 C17 11.6(2) . . . . ?
N9 Co1 N18 C17 101.0(2) . . . . ?
N11 Co1 N18 C17 -73.2(17) . . . . ?
N14 Co1 N18 C17 -167.7(2) . . . . ?
Cl1 Co1 N18 C17 -78.4(2) . . . . ?
C4 N3 C2 N1 0.6(5) . . . . ?
C6 N1 C2 N3 -0.8(5) . . . . ?
C2 N3 C4 C5 0.6(4) . . . . ?
C2 N3 C4 N9 -179.4(2) . . . . ?
C8 N9 C4 N3 -179.8(2) . . . . ?
Co1 N9 C4 N3 2.0(4) . . . . ?
C8 N9 C4 C5 0.2(3) . . . . ?
Co1 N9 C4 C5 -178.04(16) . . . . ?
C8 N7 C5 C4 0.3(3) . . . . ?
C8 N7 C5 C6 -178.2(3) . . . . ?
N3 C4 C5 N7 179.7(2) . . . . ?
N9 C4 C5 N7 -0.3(3) . . . . ?
N3 C4 C5 C6 -1.5(4) . . . . ?
N9 C4 C5 C6 178.5(2) . . . . ?
C2 N1 C6 N6 179.0(3) . . . . ?
C2 N1 C6 C5 -0.2(4) . . . . ?
N7 C5 C6 N6 0.5(5) . . . . ?
C4 C5 C6 N6 -177.9(3) . . . . ?
N7 C5 C6 N1 179.6(3) . . . . ?
C4 C5 C6 N1 1.2(4) . . . . ?
C4 N9 C8 N7 0.0(3) . . . . ?
Co1 N9 C8 N7 178.18(17) . . . . ?
C5 N7 C8 N9 -0.2(3) . . . . ?
Co1 N11 C12 C13 38.3(3) . . . . ?
Co1 N14 C13 C12 40.8(3) . . . . ?
N11 C12 C13 N14 -51.4(3) . . . . ?
Co1 N15 C16 C17 -40.8(3) . . . . ?
Co1 N18 C17 C16 -37.0(3) . . . . ?
N15 C16 C17 N18 50.9(4) . . . . ?
